data_4105677
loop_
_publ_author_name
'Natalia B. Shustova'
'Dmitry V. Peryshkov'
'Igor V. Kuvychko'
'Yu-Sheng Chen'
'Mary A. Mackey'
'Curtis E. Coumbe'
'David T. Heaps'
'Bridget S. Confait'
'Thomas Heine'
'J. Paige Phillips'
'Steven Stevenson'
'Lothar Dunsch'
'Alexey A. Popov'
'Steven H. Strauss'
'Olga V. Boltalina'

_publ_contact_author_address
; Department of Chemistry
  Colorado State University
  Fort Collins, Colorado 80523
  USA
;
_publ_contact_author_email ovbolt@lamar.colostate.edu'
_publ_contact_author_fax 970-491-1801
_publ_contact_author_name 'Olga V. Boltalina'
_publ_contact_author_phone 970-491-5088
_publ_section_title
;
 Poly(perfluoroalkylation) of Metallic Nitride Fullerenes Reveals
 Addition-Pattern Guidelines: Synthesis and Characterization of a Family
 of Sc3N@C80(CF3)n (n = 2-16) and Their Radical Anions
;
_journal_name_full 'Journal of the American Chemical Society'
_journal_page_first 2672
_journal_page_last 2690
_journal_paper_doi 10.1021/ja109462j
_journal_volume 133
_journal_year 2011
_chemical_formula_moiety 'C90 F30 N Sc3, 1.5(C8 H10)'
_chemical_formula_sum 'C102 H15 F30 N Sc3'
_chemical_formula_weight 1959.03
_chemical_name_systematic
; 
 ? 
;
_space_group_IT_number 14
_symmetry_cell_setting monoclinic
_symmetry_space_group_name_Hall '-P 2yn'
_symmetry_space_group_name_H-M 'P 1 21/n 1'
_atom_sites_solution_hydrogens geom
_atom_sites_solution_primary direct
_atom_sites_solution_secondary difmap
_audit_creation_method SHELXL-97
_audit_update_record
;
2010-09-20 # Formatted by publCIF
;
_cell_angle_alpha 90.00
_cell_angle_beta 95.696(2)
_cell_angle_gamma 90.00
_cell_formula_units_Z 4
_cell_length_a 13.2149(15)
_cell_length_b 20.0393(15)
_cell_length_c 24.432(3)
_cell_measurement_reflns_used 9396
_cell_measurement_temperature 120(2)
_cell_measurement_theta_max 15.52
_cell_measurement_theta_min 2.20
_cell_volume 6438.1(12)
_computing_cell_refinement 'APEX II v.2.2 (Bruker, 2007)'
_computing_data_collection 'APEX II v.2.2 (Bruker, 2007)'
_computing_data_reduction 'APEX II v.2.2 (Bruker, 2007)'
_computing_molecular_graphics 'SHELXTL (Bruker, 2008)'
_computing_publication_material 'SHELXTL (Bruker, 2008)'
_computing_structure_refinement 'SHELXTL, v. 6.14, Bruker AXS'
_computing_structure_solution 'SHELXTL, v. 6.14, Bruker AXS'
_diffrn_ambient_temperature 120(2)
_diffrn_measured_fraction_theta_full 0.984
_diffrn_measured_fraction_theta_max 0.984
_diffrn_measurement_device 'three-circle goniometer with fixed chi'
_diffrn_measurement_device_type 'Bruker D8 goniometer'
_diffrn_measurement_method 'omega and phi scans'
_diffrn_radiation_monochromator 'diamond 1 1 1'
_diffrn_radiation_source synchrotron
_diffrn_radiation_type synchrotron
_diffrn_radiation_wavelength 0.41328
_diffrn_reflns_av_R_equivalents 0.1212
_diffrn_reflns_av_sigmaI/netI 0.0609
_diffrn_reflns_limit_h_max 16
_diffrn_reflns_limit_h_min -16
_diffrn_reflns_limit_k_max 24
_diffrn_reflns_limit_k_min -24
_diffrn_reflns_limit_l_max 30
_diffrn_reflns_limit_l_min -30
_diffrn_reflns_number 135825
_diffrn_reflns_theta_full 14.84
_diffrn_reflns_theta_max 14.84
_diffrn_reflns_theta_min 0.98
_diffrn_standards_decay_% 0
_diffrn_standards_interval_count 0
_diffrn_standards_interval_time 0
_diffrn_standards_number 0
_exptl_absorpt_coefficient_mu 0.121
_exptl_absorpt_correction_T_max 0.9989
_exptl_absorpt_correction_T_min 0.9894
_exptl_absorpt_correction_type multi-scan
_exptl_absorpt_process_details 'SADABS, v. 2.10, Bruker AXS, Madison, WI'
_exptl_crystal_colour brown
_exptl_crystal_density_diffrn 2.021
_exptl_crystal_description rhomb
_exptl_crystal_F_000 3868
_exptl_crystal_size_max 0.09
_exptl_crystal_size_mid 0.06
_exptl_crystal_size_min 0.01
_refine_diff_density_max 0.658
_refine_diff_density_min -0.535
_refine_diff_density_rms 0.093
_refine_ls_extinction_method none
_refine_ls_goodness_of_fit_ref 1.103
_refine_ls_hydrogen_treatment constr
_refine_ls_matrix_type full
_refine_ls_number_parameters 1316
_refine_ls_number_reflns 12625
_refine_ls_number_restraints 996
_refine_ls_restrained_S_all 1.096
_refine_ls_R_factor_all 0.1098
_refine_ls_R_factor_gt 0.0674
_refine_ls_shift/su_max 0.004
_refine_ls_shift/su_mean 0.000
_refine_ls_structure_factor_coef Fsqd
_refine_ls_weighting_details 'calc w=1/[\s^2^(Fo^2^)+(0.0498P)^2^+25.0693P] where P=(Fo^2^+2Fc^2^)/3'
_refine_ls_weighting_scheme calc
_refine_ls_wR_factor_gt 0.1474
_refine_ls_wR_factor_ref 0.1648
_reflns_number_gt 8634
_reflns_number_total 12625
_reflns_threshold_expression >2sigma(I)
_cod_data_source_file ja109462j_si_001.cif
_cod_data_source_block c
_cod_original_cell_volume 6438.1(11)
_cod_original_sg_symbol_H-M 'P 21/n'
_cod_database_code 4105677

loop_
_symmetry_equiv_pos_as_xyz
'x, y, z'
'-x+1/2, y+1/2, -z+1/2'
'-x, -y, -z'
'x-1/2, -y-1/2, z-1/2'

loop_
_atom_site_label
_atom_site_type_symbol
_atom_site_fract_x
_atom_site_fract_y
_atom_site_fract_z
_atom_site_U_iso_or_equiv
_atom_site_adp_type
_atom_site_occupancy
_atom_site_symmetry_multiplicity
_atom_site_calc_flag
_atom_site_refinement_flags
_atom_site_disorder_assembly
_atom_site_disorder_group
C1 C 0.2581(3) 0.5849(2) 0.32969(19) 0.0202(9) Uani 1 1 d U . .
C2 C 0.1980(3) 0.5736(2) 0.38001(19) 0.0218(9) Uani 1 1 d U . .
C3 C 0.1821(3) 0.4988(3) 0.3880(2) 0.0235(10) Uani 1 1 d U A .
C4 C 0.1803(3) 0.4753(2) 0.3276(2) 0.0220(10) Uani 1 1 d U . .
C5 C 0.2237(3) 0.5242(2) 0.29547(19) 0.0164(9) Uani 1 1 d U . .
C6 C 0.2004(3) 0.5267(2) 0.23905(19) 0.0161(9) Uani 1 1 d U . .
C7 C 0.2223(3) 0.5888(2) 0.20564(18) 0.0169(9) Uani 1 1 d U . .
C8 C 0.2118(3) 0.6508(2) 0.24171(19) 0.0175(9) Uani 1 1 d U . .
C9 C 0.2236(3) 0.6485(2) 0.2992(2) 0.0205(10) Uani 1 1 d U . .
C10 C 0.1783(3) 0.6985(2) 0.32770(19) 0.0202(10) Uani 1 1 d U . .
C011 C 0.3753(3) 0.5890(3) 0.3434(2) 0.0255(11) Uani 1 1 d U . .
C11 C 0.1463(3) 0.6897(2) 0.3832(2) 0.0240(10) Uani 1 1 d U . .
C12 C 0.1553(3) 0.6259(3) 0.40905(19) 0.0239(10) Uani 1 1 d U . .
C13 C 0.0738(4) 0.6082(3) 0.44180(19) 0.0256(10) Uani 1 1 d U . .
C14 C 0.0342(4) 0.5407(3) 0.4365(2) 0.0256(10) Uani 1 1 d U . .
C15 C 0.0775(4) 0.4872(3) 0.4075(2) 0.0255(10) Uani 1 1 d U . .
C16 C 0.0155(4) 0.4364(2) 0.3856(2) 0.0249(10) Uani 1 1 d U . .
C17 C 0.0385(4) 0.3922(2) 0.3374(2) 0.0238(10) Uani 1 1 d U B .
C18 C 0.1135(3) 0.4275(2) 0.3032(2) 0.0217(10) Uani 1 1 d U . .
C19 C 0.0950(3) 0.4279(2) 0.2462(2) 0.0197(9) Uani 1 1 d U . .
C20 C 0.1366(3) 0.4774(2) 0.21430(19) 0.0191(9) Uani 1 1 d U . .
C21 C 0.0727(3) 0.4879(2) 0.16251(19) 0.0204(9) Uani 1 1 d U . .
C22 C 0.0696(3) 0.5529(2) 0.13590(19) 0.0193(9) Uani 1 1 d U . .
C23 C 0.1336(3) 0.6024(2) 0.16147(19) 0.0185(9) Uani 1 1 d U . .
C24 C 0.1167(3) 0.6778(2) 0.15511(19) 0.0198(9) Uani 1 1 d U . .
C25 C 0.1542(3) 0.7007(2) 0.2135(2) 0.0203(9) Uani 1 1 d U . .
C26 C 0.1056(3) 0.7509(2) 0.2430(2) 0.0201(9) Uani 1 1 d U . .
C27 C 0.1213(3) 0.7499(2) 0.2999(2) 0.0222(10) Uani 1 1 d U . .
C28 C 0.0568(4) 0.7848(2) 0.3401(2) 0.0241(10) Uani 1 1 d U C .
C29 C 0.0600(4) 0.7324(2) 0.3865(2) 0.0252(10) Uani 1 1 d U . .
C30 C -0.0222(4) 0.7141(3) 0.4143(2) 0.0263(10) Uani 1 1 d U . .
C031 C 0.2637(4) 0.4656(3) 0.4293(2) 0.0314(11) Uani 1 1 d DU . .
C31 C -0.0149(4) 0.6515(3) 0.4436(2) 0.0252(10) Uani 1 1 d U . .
C32 C -0.1036(4) 0.6107(3) 0.4434(2) 0.0254(10) Uani 1 1 d U . .
C33 C -0.0733(4) 0.5429(3) 0.4390(2) 0.0261(10) Uani 1 1 d U . .
C34 C -0.1386(4) 0.4923(2) 0.4149(2) 0.0234(10) Uani 1 1 d U . .
C35 C -0.0933(4) 0.4401(2) 0.3880(2) 0.0256(10) Uani 1 1 d U . .
C36 C -0.1430(4) 0.4103(2) 0.3394(2) 0.0247(10) Uani 1 1 d U . .
C37 C -0.0675(3) 0.3882(2) 0.3046(2) 0.0239(10) Uani 1 1 d U . .
C38 C -0.0869(3) 0.3920(2) 0.2479(2) 0.0221(10) Uani 1 1 d U . .
C39 C 0.0026(3) 0.3967(2) 0.2125(2) 0.0235(10) Uani 1 1 d U . .
C40 C -0.0165(3) 0.4480(2) 0.16607(19) 0.0203(9) Uani 1 1 d U . .
C41 C -0.1143(3) 0.4691(2) 0.1454(2) 0.0226(9) Uani 1 1 d U . .
C42 C -0.1201(3) 0.5328(2) 0.11667(19) 0.0220(9) Uani 1 1 d U . .
C43 C -0.0295(3) 0.5734(2) 0.11111(19) 0.0212(9) Uani 1 1 d U . .
C44 C -0.0590(3) 0.6409(2) 0.11996(19) 0.0211(9) Uani 1 1 d U . .
C45 C 0.0038(3) 0.6925(2) 0.1450(2) 0.0215(10) Uani 1 1 d U . .
C46 C -0.0403(3) 0.7452(2) 0.1705(2) 0.0207(10) Uani 1 1 d U . .
C47 C 0.0141(4) 0.7887(2) 0.2159(2) 0.0236(10) Uani 1 1 d U D .
C48 C -0.0690(4) 0.7945(2) 0.2565(2) 0.0241(10) Uani 1 1 d U . .
C49 C -0.0529(4) 0.7934(2) 0.3136(2) 0.0236(10) Uani 1 1 d U . .
C50 C -0.1347(4) 0.7775(2) 0.3440(2) 0.0241(10) Uani 1 1 d U . .
C51 C -0.1256(4) 0.7486(3) 0.4021(2) 0.0270(10) Uani 1 1 d U . .
C52 C -0.2132(4) 0.6965(3) 0.3975(2) 0.0251(10) Uani 1 1 d U . .
C53 C -0.2028(4) 0.6326(3) 0.4204(2) 0.0255(10) Uani 1 1 d U . .
C54 C -0.2696(3) 0.5820(2) 0.3971(2) 0.0231(10) Uani 1 1 d U . .
C55 C -0.2393(4) 0.5128(3) 0.3947(2) 0.0259(11) Uani 1 1 d U . .
C56 C -0.2891(3) 0.4835(2) 0.3469(2) 0.0236(10) Uani 1 1 d U . .
C57 C -0.2395(3) 0.4338(2) 0.3170(2) 0.0239(10) Uani 1 1 d U . .
C58 C -0.2591(3) 0.4336(2) 0.2596(2) 0.0237(10) Uani 1 1 d U . .
C59 C -0.1844(3) 0.4140(2) 0.2251(2) 0.0235(10) Uani 1 1 d U . .
C60 C -0.2010(3) 0.4502(2) 0.1745(2) 0.0228(10) Uani 1 1 d U . .
C61 C -0.2850(3) 0.4923(2) 0.1782(2) 0.0248(10) Uani 1 1 d U . .
C62 C -0.3054(3) 0.5552(3) 0.1439(2) 0.0248(10) Uani 1 1 d U . .
C63 C -0.2025(3) 0.5757(2) 0.12450(19) 0.0225(9) Uani 1 1 d U . .
C64 C -0.1672(3) 0.6418(2) 0.12629(19) 0.0226(9) Uani 1 1 d U . .
C65 C -0.2109(3) 0.6942(2) 0.1550(2) 0.0238(10) Uani 1 1 d U . .
C66 C -0.1463(3) 0.7449(2) 0.1768(2) 0.0228(10) Uani 1 1 d U . .
C67 C -0.1632(3) 0.7748(2) 0.2290(2) 0.0229(10) Uani 1 1 d U . .
C68 C -0.2439(3) 0.7552(2) 0.2590(2) 0.0224(10) Uani 1 1 d U . .
C69 C -0.2291(3) 0.7579(2) 0.3166(2) 0.0233(10) Uani 1 1 d U . .
C70 C -0.2763(4) 0.7082(2) 0.3495(2) 0.0243(10) Uani 1 1 d U . .
C071 C 0.3276(3) 0.5810(2) 0.18297(19) 0.0220(10) Uani 1 1 d U . .
C71 C -0.3453(3) 0.6582(2) 0.3243(2) 0.0209(9) Uani 1 1 d U . .
C72 C -0.3407(3) 0.5946(2) 0.3499(2) 0.0230(9) Uani 1 1 d U . .
C73 C -0.3551(3) 0.5330(2) 0.3188(2) 0.0245(10) Uani 1 1 d U . .
C74 C -0.3758(3) 0.5334(2) 0.2596(2) 0.0232(10) Uani 1 1 d U . .
C75 C -0.3225(3) 0.4839(2) 0.2309(2) 0.0244(10) Uani 1 1 d U . .
C76 C -0.3873(3) 0.5991(2) 0.2324(2) 0.0232(9) Uani 1 1 d U . .
C77 C -0.3373(3) 0.6089(2) 0.1834(2) 0.0238(9) Uani 1 1 d U . .
C78 C -0.2959(3) 0.6746(2) 0.1847(2) 0.0235(9) Uani 1 1 d U . .
C79 C -0.3148(3) 0.7057(2) 0.2344(2) 0.0225(9) Uani 1 1 d U . .
C80 C -0.3715(3) 0.6604(2) 0.2655(2) 0.0229(9) Uani 1 1 d U . .
C100 C 0.2639(5) 0.7191(4) 0.5282(3) 0.0470(15) Uani 1 1 d U . .
C101 C 0.3106(6) 0.6588(4) 0.5411(3) 0.0579(18) Uani 1 1 d U . .
H101 H 0.2774 0.6264 0.5613 0.069 Uiso 1 1 calc R . .
C102 C 0.4055(6) 0.6453(4) 0.5247(3) 0.0632(19) Uani 1 1 d U . .
H102 H 0.4349 0.6029 0.5335 0.076 Uiso 1 1 calc R . .
C103 C 0.4586(5) 0.6891(4) 0.4970(3) 0.0541(16) Uani 1 1 d U . .
C104 C 0.4138(6) 0.7487(4) 0.4856(3) 0.0614(18) Uani 1 1 d U . .
H104 H 0.4494 0.7814 0.4667 0.074 Uiso 1 1 calc R . .
C105 C 0.3173(6) 0.7643(4) 0.5003(3) 0.0620(19) Uani 1 1 d U . .
H105 H 0.2883 0.8066 0.4909 0.074 Uiso 1 1 calc R . .
C106 C 0.1587(6) 0.7338(5) 0.5440(3) 0.084(3) Uani 1 1 d U . .
H10D H 0.1394 0.7794 0.5330 0.126 Uiso 1 1 calc R . .
H10E H 0.1581 0.7291 0.5839 0.126 Uiso 1 1 calc R . .
H10F H 0.1101 0.7023 0.5252 0.126 Uiso 1 1 calc R . .
C107 C 0.5622(6) 0.6736(5) 0.4790(3) 0.087(3) Uani 1 1 d U . .
H10A H 0.6119 0.6699 0.5115 0.131 Uiso 1 1 calc R . .
H10B H 0.5827 0.7096 0.4553 0.131 Uiso 1 1 calc R . .
H10C H 0.5593 0.6314 0.4587 0.131 Uiso 1 1 calc R . .
C171 C 0.0765(4) 0.3220(3) 0.3570(2) 0.0346(12) Uani 1 1 d DU . .
C200 C 0.8983(7) 0.5169(4) 0.9819(3) 0.067(2) Uani 1 1 d U . .
C201 C 0.9213(7) 0.4562(4) 1.0066(3) 0.066(2) Uani 1 1 d U . .
H201 H 0.8682 0.4255 1.0116 0.079 Uiso 1 1 calc R . .
C202 C 1.0214(8) 0.4393(4) 1.0242(3) 0.068(2) Uani 1 1 d U . .
H202 H 1.0355 0.3969 1.0407 0.082 Uiso 1 1 calc R . .
C203 C 0.7923(8) 0.5368(6) 0.9634(4) 0.105(4) Uani 1 1 d U . .
H20A H 0.7513 0.4968 0.9542 0.157 Uiso 1 1 calc R . .
H20B H 0.7919 0.5654 0.9308 0.157 Uiso 1 1 calc R . .
H20C H 0.7636 0.5613 0.9929 0.157 Uiso 1 1 calc R . .
C241 C 0.1685(4) 0.7079(3) 0.1072(2) 0.0273(11) Uani 1 1 d U . .
C281 C 0.1065(4) 0.8516(3) 0.3611(2) 0.0339(12) Uani 1 1 d DU . .
C391 C 0.0246(4) 0.3294(2) 0.1861(2) 0.0266(11) Uani 1 1 d U . .
C471 C 0.0431(3) 0.8594(2) 0.1954(2) 0.0279(11) Uani 1 1 d DU . .
C511 C -0.1449(4) 0.7988(3) 0.4474(3) 0.0382(13) Uani 1 1 d U . .
C621 C -0.3861(4) 0.5440(3) 0.0958(2) 0.0337(12) Uani 1 1 d U . .
F011 F 0.4183(2) 0.53088(19) 0.3514(2) 0.0854(17) Uani 1 1 d U . .
F012 F 0.4200(2) 0.61712(19) 0.30334(14) 0.0470(9) Uani 1 1 d U . .
F013 F 0.3985(3) 0.6261(3) 0.38698(17) 0.0876(17) Uani 1 1 d U . .
F031 F 0.3288(4) 0.4279(3) 0.4066(2) 0.0341(16) Uani 0.618(8) 1 d PDU A 1
F032 F 0.3257(4) 0.5154(3) 0.4568(2) 0.0416(18) Uani 0.618(8) 1 d PDU A 1
F033 F 0.2279(4) 0.4331(3) 0.4697(2) 0.0380(18) Uani 0.618(8) 1 d PDU A 1
F034 F 0.2411(6) 0.3968(4) 0.4308(4) 0.040(3) Uani 0.382(8) 1 d PDU A 2
F035 F 0.3542(5) 0.4691(6) 0.4154(3) 0.030(2) Uani 0.382(8) 1 d PDU A 2
F036 F 0.2538(6) 0.4865(5) 0.4787(3) 0.034(3) Uani 0.382(8) 1 d PDU A 2
F071 F 0.3839(2) 0.53392(14) 0.21099(13) 0.0316(7) Uani 1 1 d U . .
F072 F 0.3172(2) 0.56147(17) 0.13038(12) 0.0355(7) Uani 1 1 d U . .
F073 F 0.3823(2) 0.63683(14) 0.18591(13) 0.0304(7) Uani 1 1 d U . .
F171 F 0.1143(7) 0.2875(4) 0.3194(3) 0.0433(18) Uani 0.593(8) 1 d PDU B 1
F172 F 0.1580(5) 0.3336(3) 0.3975(2) 0.0417(18) Uani 0.593(8) 1 d PDU B 1
F173 F 0.0108(5) 0.2911(3) 0.3842(3) 0.054(3) Uani 0.593(8) 1 d PDU B 1
F174 F 0.1570(8) 0.3027(7) 0.3320(5) 0.0433(18) Uani 0.407(8) 1 d PDU B 2
F175 F 0.0862(8) 0.3117(4) 0.4085(3) 0.045(3) Uani 0.407(8) 1 d PDU B 2
F176 F 0.0043(6) 0.2725(4) 0.3359(5) 0.048(3) Uani 0.407(8) 1 d PDU B 2
F241 F 0.2680(2) 0.69728(15) 0.11103(13) 0.0346(7) Uani 1 1 d U . .
F242 F 0.1293(2) 0.68155(17) 0.05949(12) 0.0408(8) Uani 1 1 d U . .
F243 F 0.1530(2) 0.77399(15) 0.10344(14) 0.0402(8) Uani 1 1 d U . .
F281 F 0.1306(11) 0.8866(5) 0.3192(3) 0.056(3) Uani 0.541(18) 1 d PDU C 1
F282 F 0.0536(6) 0.8849(5) 0.3923(5) 0.056(4) Uani 0.541(18) 1 d PDU C 1
F283 F 0.1976(6) 0.8373(3) 0.3901(4) 0.049(3) Uani 0.541(18) 1 d PDU C 1
F284 F 0.1808(9) 0.8720(6) 0.3344(6) 0.053(4) Uani 0.459(18) 1 d PDU C 2
F285 F 0.0376(6) 0.9033(4) 0.3551(7) 0.053(4) Uani 0.459(18) 1 d PDU C 2
F286 F 0.1338(11) 0.8502(4) 0.4142(4) 0.064(5) Uani 0.459(18) 1 d PDU C 2
F391 F 0.0382(3) 0.28003(15) 0.22263(14) 0.0431(8) Uani 1 1 d U . .
F392 F -0.0514(2) 0.31092(16) 0.14939(14) 0.0413(8) Uani 1 1 d U . .
F393 F 0.1080(2) 0.33218(15) 0.15917(14) 0.0363(8) Uani 1 1 d U . .
F471 F 0.1421(4) 0.8659(3) 0.1937(3) 0.0374(16) Uani 0.630(7) 1 d PDU D 1
F472 F -0.0025(6) 0.8718(4) 0.1452(3) 0.048(2) Uani 0.630(7) 1 d PDU D 1
F473 F 0.0139(6) 0.9079(3) 0.2285(3) 0.0471(16) Uani 0.630(7) 1 d PDU D 1
F474 F 0.1233(8) 0.8593(7) 0.1662(5) 0.0374(16) Uani 0.370(7) 1 d PDU D 2
F475 F -0.0339(9) 0.8871(8) 0.1638(5) 0.048(2) Uani 0.370(7) 1 d PDU D 2
F476 F 0.0650(10) 0.8990(6) 0.2389(5) 0.0471(16) Uani 0.370(7) 1 d PDU D 2
F511 F -0.0717(3) 0.84550(18) 0.45327(16) 0.0553(10) Uani 1 1 d U . .
F512 F -0.2332(2) 0.83075(17) 0.43573(15) 0.0472(9) Uani 1 1 d U . .
F513 F -0.1474(3) 0.76921(18) 0.49594(13) 0.0495(9) Uani 1 1 d U . .
F621 F -0.4000(2) 0.59940(17) 0.06455(14) 0.0446(8) Uani 1 1 d U . .
F622 F -0.3593(2) 0.49498(17) 0.06232(14) 0.0433(8) Uani 1 1 d U . .
F623 F -0.4755(2) 0.52786(17) 0.11238(14) 0.0413(8) Uani 1 1 d U . .
N N -0.0743(3) 0.59195(19) 0.27954(15) 0.0178(7) Uani 1 1 d U . .
Sc1 Sc 0.00527(7) 0.61397(5) 0.35274(4) 0.0206(2) Uani 1 1 d U . .
Sc2 Sc -0.03749(7) 0.56692(5) 0.20309(4) 0.0190(2) Uani 1 1 d U . .
Sc3 Sc -0.22656(6) 0.59649(5) 0.27305(4) 0.0221(2) Uani 1 1 d U . .

loop_
_atom_site_aniso_label
_atom_site_aniso_U_11
_atom_site_aniso_U_22
_atom_site_aniso_U_33
_atom_site_aniso_U_23
_atom_site_aniso_U_13
_atom_site_aniso_U_12
C1 0.013(2) 0.024(3) 0.024(2) -0.0018(18) 0.0021(17) 0.0026(18)
C2 0.015(2) 0.026(2) 0.025(2) -0.0011(19) 0.0036(17) 0.0028(18)
C3 0.018(2) 0.026(3) 0.028(2) 0.0046(19) 0.0068(18) 0.0089(19)
C4 0.014(2) 0.024(3) 0.029(2) 0.0047(19) 0.0088(18) 0.0114(18)
C5 0.0066(19) 0.014(2) 0.029(2) -0.0007(18) 0.0049(17) 0.0052(16)
C6 0.0077(19) 0.013(2) 0.029(2) 0.0006(18) 0.0065(17) 0.0057(16)
C7 0.013(2) 0.014(2) 0.025(2) -0.0024(17) 0.0046(17) -0.0025(17)
C8 0.010(2) 0.013(2) 0.030(2) -0.0022(18) 0.0058(17) -0.0015(17)
C9 0.013(2) 0.017(2) 0.031(2) -0.0002(19) 0.0026(18) -0.0009(18)
C10 0.013(2) 0.019(2) 0.028(2) -0.0068(19) -0.0020(18) -0.0035(17)
C011 0.013(2) 0.032(3) 0.031(3) -0.001(2) 0.0021(19) 0.001(2)
C11 0.016(2) 0.025(2) 0.031(3) -0.0102(19) 0.0014(18) -0.0021(17)
C12 0.020(2) 0.029(3) 0.022(2) -0.0050(19) -0.0017(17) 0.0036(19)
C13 0.024(2) 0.033(3) 0.020(2) -0.001(2) 0.0031(17) 0.0090(19)
C14 0.026(2) 0.030(2) 0.023(2) 0.0043(19) 0.0115(19) 0.0089(19)
C15 0.023(2) 0.029(3) 0.026(3) 0.010(2) 0.0087(19) 0.010(2)
C16 0.024(2) 0.021(3) 0.031(3) 0.012(2) 0.012(2) 0.0084(19)
C17 0.022(2) 0.013(2) 0.038(3) 0.0087(19) 0.0119(19) 0.0060(18)
C18 0.017(2) 0.012(2) 0.038(3) 0.0042(19) 0.0095(19) 0.0064(17)
C19 0.014(2) 0.008(2) 0.039(3) -0.0018(18) 0.0104(18) 0.0055(17)
C20 0.015(2) 0.014(2) 0.030(2) -0.0031(18) 0.0077(18) 0.0051(17)
C21 0.017(2) 0.019(2) 0.026(2) -0.0051(18) 0.0070(18) -0.0017(17)
C22 0.017(2) 0.019(2) 0.023(2) -0.0017(18) 0.0073(17) -0.0019(17)
C23 0.0145(19) 0.016(2) 0.026(2) 0.0020(18) 0.0055(17) 0.0007(16)
C24 0.018(2) 0.017(2) 0.025(2) 0.0023(18) 0.0055(18) 0.0006(18)
C25 0.015(2) 0.014(2) 0.032(2) 0.0011(18) 0.0011(18) -0.0050(17)
C26 0.014(2) 0.009(2) 0.037(3) -0.0005(19) 0.0050(18) -0.0023(17)
C27 0.014(2) 0.015(2) 0.037(3) -0.0044(19) 0.0031(19) -0.0042(18)
C28 0.020(2) 0.019(2) 0.033(3) -0.0080(19) 0.0037(19) -0.0025(18)
C29 0.025(2) 0.021(2) 0.030(3) -0.0112(18) 0.0038(19) 0.0014(18)
C30 0.024(2) 0.024(2) 0.031(3) -0.0070(19) 0.007(2) 0.0053(19)
C031 0.027(3) 0.039(3) 0.030(3) 0.006(2) 0.007(2) 0.011(2)
C31 0.025(2) 0.029(2) 0.023(2) -0.0046(19) 0.0088(19) 0.0074(19)
C32 0.025(2) 0.029(3) 0.024(2) 0.003(2) 0.0079(18) 0.0067(19)
C33 0.023(2) 0.032(3) 0.025(2) 0.005(2) 0.0121(19) 0.0089(19)
C34 0.020(2) 0.023(3) 0.028(3) 0.0104(19) 0.0119(19) 0.0027(19)
C35 0.022(2) 0.021(3) 0.037(3) 0.012(2) 0.015(2) 0.0017(19)
C36 0.025(2) 0.014(2) 0.037(3) 0.009(2) 0.015(2) 0.0007(19)
C37 0.020(2) 0.007(2) 0.047(3) 0.004(2) 0.011(2) 0.0000(18)
C38 0.023(2) 0.009(2) 0.036(3) -0.0013(19) 0.0111(19) -0.0057(18)
C39 0.016(2) 0.017(2) 0.039(3) 0.000(2) 0.0079(19) 0.0002(18)
C40 0.020(2) 0.015(2) 0.027(2) -0.0050(17) 0.0082(18) -0.0032(17)
C41 0.020(2) 0.019(2) 0.029(3) -0.0053(18) 0.0046(19) -0.0046(17)
C42 0.017(2) 0.024(2) 0.025(2) -0.0051(19) 0.0017(18) -0.0053(17)
C43 0.018(2) 0.024(2) 0.022(2) -0.0016(19) 0.0042(17) -0.0021(18)
C44 0.019(2) 0.023(2) 0.021(2) 0.0021(18) 0.0008(18) -0.0008(17)
C45 0.018(2) 0.021(2) 0.026(3) 0.0048(19) 0.0063(18) 0.0011(18)
C46 0.020(2) 0.014(2) 0.028(3) 0.0066(18) 0.0027(18) 0.0024(18)
C47 0.021(2) 0.015(2) 0.035(3) 0.0032(19) 0.0030(19) 0.0006(18)
C48 0.021(2) 0.007(2) 0.045(3) -0.001(2) 0.006(2) 0.0044(18)
C49 0.021(2) 0.012(2) 0.038(3) -0.005(2) 0.0064(19) 0.0012(18)
C50 0.022(2) 0.013(2) 0.038(3) -0.009(2) 0.007(2) 0.0062(18)
C51 0.027(2) 0.019(3) 0.036(3) -0.008(2) 0.010(2) 0.0056(19)
C52 0.022(2) 0.025(3) 0.031(3) -0.004(2) 0.013(2) 0.0077(19)
C53 0.022(2) 0.028(3) 0.028(3) 0.001(2) 0.0113(19) 0.007(2)
C54 0.019(2) 0.025(3) 0.027(2) 0.002(2) 0.0113(18) 0.0064(19)
C55 0.021(2) 0.024(3) 0.035(3) 0.010(2) 0.016(2) 0.0045(19)
C56 0.017(2) 0.017(2) 0.038(3) 0.0078(19) 0.0109(19) 0.0026(18)
C57 0.016(2) 0.016(2) 0.042(3) 0.006(2) 0.016(2) -0.0023(18)
C58 0.018(2) 0.011(2) 0.044(3) -0.001(2) 0.013(2) -0.0075(18)
C59 0.019(2) 0.011(2) 0.042(3) -0.003(2) 0.009(2) -0.0056(18)
C60 0.019(2) 0.018(3) 0.031(3) -0.0081(19) 0.0051(19) -0.0046(18)
C61 0.016(2) 0.020(3) 0.038(3) -0.006(2) 0.0037(19) -0.0058(18)
C62 0.018(2) 0.025(3) 0.032(3) -0.001(2) 0.0012(19) 0.0006(19)
C63 0.019(2) 0.023(2) 0.024(2) -0.004(2) -0.0011(17) -0.0016(17)
C64 0.016(2) 0.026(2) 0.025(2) 0.0021(19) 0.0012(18) 0.0021(17)
C65 0.021(2) 0.016(2) 0.034(3) 0.0070(19) -0.0013(19) 0.0040(18)
C66 0.019(2) 0.015(2) 0.035(3) 0.0108(19) 0.0026(19) 0.0050(18)
C67 0.017(2) 0.010(2) 0.043(3) 0.005(2) 0.0066(19) 0.0049(17)
C68 0.017(2) 0.010(2) 0.041(3) 0.0050(19) 0.0053(19) 0.0103(17)
C69 0.018(2) 0.011(2) 0.042(3) -0.001(2) 0.008(2) 0.0067(18)
C70 0.020(2) 0.019(3) 0.037(3) -0.004(2) 0.0137(19) 0.0075(18)
C071 0.017(2) 0.023(3) 0.027(3) -0.001(2) 0.0065(19) -0.0029(19)
C71 0.012(2) 0.020(2) 0.032(2) 0.0016(18) 0.0079(18) 0.0050(17)
C72 0.010(2) 0.022(2) 0.039(2) 0.0003(18) 0.0118(18) 0.0045(18)
C73 0.016(2) 0.020(2) 0.039(2) 0.0038(19) 0.0118(19) 0.0022(18)
C74 0.0091(19) 0.020(2) 0.041(3) 0.0004(19) 0.0062(19) 0.0003(17)
C75 0.015(2) 0.019(2) 0.040(3) -0.0003(19) 0.0069(19) -0.0060(17)
C76 0.0123(19) 0.023(2) 0.034(2) 0.0019(19) 0.0017(18) 0.0013(18)
C77 0.013(2) 0.023(2) 0.034(2) 0.0038(19) -0.0008(18) 0.0018(18)
C78 0.011(2) 0.025(2) 0.034(2) 0.0050(18) -0.0008(18) 0.0045(18)
C79 0.011(2) 0.017(2) 0.040(3) 0.0046(18) 0.0025(19) 0.0057(16)
C80 0.010(2) 0.019(2) 0.040(3) 0.0026(19) 0.0065(19) 0.0043(17)
C100 0.044(3) 0.055(4) 0.041(3) -0.019(3) -0.002(3) -0.003(3)
C101 0.076(5) 0.047(4) 0.054(4) 0.012(3) 0.025(4) 0.001(3)
C102 0.077(5) 0.060(5) 0.053(4) 0.010(4) 0.009(4) 0.023(4)
C103 0.053(4) 0.070(5) 0.038(4) -0.012(3) -0.001(3) 0.002(3)
C104 0.072(5) 0.051(4) 0.064(5) 0.002(4) 0.020(4) -0.011(3)
C105 0.081(5) 0.035(4) 0.069(5) 0.001(3) 0.003(4) 0.010(3)
C106 0.049(4) 0.126(8) 0.075(6) -0.059(5) -0.001(4) 0.003(4)
C107 0.047(4) 0.143(9) 0.071(5) -0.051(6) 0.003(4) -0.001(5)
C171 0.026(3) 0.026(3) 0.055(3) 0.018(2) 0.016(2) 0.009(2)
C200 0.111(6) 0.063(5) 0.026(3) -0.007(3) 0.009(4) 0.017(5)
C201 0.115(6) 0.043(4) 0.044(4) -0.011(3) 0.031(4) -0.001(4)
C202 0.138(7) 0.036(4) 0.032(4) -0.002(3) 0.017(4) 0.020(5)
C203 0.123(8) 0.135(9) 0.054(5) -0.024(5) 0.004(5) 0.055(7)
C241 0.024(2) 0.021(3) 0.037(3) 0.002(2) 0.004(2) -0.006(2)
C281 0.032(3) 0.025(3) 0.044(3) -0.013(2) 0.004(2) -0.003(2)
C391 0.022(2) 0.017(3) 0.041(3) -0.003(2) 0.010(2) -0.003(2)
C471 0.025(2) 0.015(2) 0.044(3) 0.007(2) 0.004(2) 0.002(2)
C511 0.033(3) 0.036(3) 0.047(3) -0.014(3) 0.010(3) 0.009(2)
C621 0.028(3) 0.035(3) 0.038(3) -0.004(2) 0.002(2) -0.007(2)
F011 0.0144(16) 0.043(2) 0.194(5) 0.041(3) -0.010(2) 0.0062(16)
F012 0.0157(15) 0.076(3) 0.049(2) 0.0218(18) 0.0008(14) -0.0068(15)
F013 0.0230(18) 0.180(5) 0.058(2) -0.068(3) -0.0034(17) -0.008(2)
F031 0.031(3) 0.043(4) 0.030(3) 0.010(3) 0.010(2) 0.022(3)
F032 0.036(3) 0.046(3) 0.040(3) 0.003(2) -0.012(2) 0.013(2)
F033 0.033(3) 0.052(5) 0.030(3) 0.022(3) 0.009(2) 0.019(3)
F034 0.039(5) 0.026(4) 0.052(6) 0.011(4) -0.012(4) 0.000(3)
F035 0.016(4) 0.040(6) 0.035(5) 0.004(4) 0.004(3) 0.005(4)
F036 0.026(5) 0.052(7) 0.024(4) 0.003(4) 0.001(3) 0.016(4)
F071 0.0187(14) 0.0251(16) 0.0524(19) 0.0070(14) 0.0106(13) 0.0057(12)
F072 0.0208(15) 0.053(2) 0.0348(17) -0.0129(15) 0.0117(12) -0.0042(14)
F073 0.0189(14) 0.0225(16) 0.0508(19) 0.0007(13) 0.0089(13) -0.0069(12)
F171 0.060(5) 0.020(4) 0.051(4) 0.001(2) 0.011(4) 0.019(4)
F172 0.047(4) 0.031(3) 0.047(3) 0.011(3) 0.005(3) 0.021(3)
F173 0.042(4) 0.032(4) 0.092(7) 0.038(4) 0.031(4) 0.011(3)
F174 0.060(5) 0.020(4) 0.051(4) 0.001(2) 0.011(4) 0.019(4)
F175 0.070(9) 0.023(5) 0.043(4) 0.015(3) 0.008(4) 0.010(5)
F176 0.041(5) 0.018(4) 0.082(8) 0.011(4) -0.008(5) 0.003(3)
F241 0.0221(15) 0.0361(18) 0.0470(19) 0.0106(14) 0.0104(13) -0.0039(13)
F242 0.0417(18) 0.054(2) 0.0270(16) 0.0054(15) 0.0042(14) -0.0181(16)
F243 0.0367(18) 0.0234(17) 0.061(2) 0.0178(15) 0.0087(16) -0.0015(13)
F281 0.082(8) 0.024(4) 0.060(5) -0.003(3) 0.007(5) -0.025(5)
F282 0.045(5) 0.038(5) 0.092(9) -0.041(6) 0.029(6) -0.014(4)
F283 0.035(4) 0.032(4) 0.075(7) -0.016(3) -0.016(4) -0.007(3)
F284 0.042(6) 0.034(6) 0.085(9) -0.031(6) 0.021(6) -0.019(5)
F285 0.045(5) 0.023(4) 0.092(10) -0.022(5) 0.004(5) 0.006(3)
F286 0.094(13) 0.037(5) 0.056(5) -0.016(4) -0.019(6) -0.012(6)
F391 0.060(2) 0.0152(16) 0.057(2) -0.0004(14) 0.0189(17) 0.0076(14)
F392 0.0307(16) 0.0321(19) 0.061(2) -0.0229(16) 0.0049(15) -0.0062(14)
F393 0.0277(16) 0.0242(17) 0.061(2) -0.0138(14) 0.0225(15) -0.0047(13)
F471 0.026(2) 0.021(2) 0.068(5) 0.009(4) 0.014(3) -0.003(2)
F472 0.055(4) 0.032(4) 0.055(4) 0.023(3) -0.008(3) -0.016(3)
F473 0.054(5) 0.013(2) 0.078(4) -0.004(2) 0.028(4) -0.003(3)
F474 0.026(2) 0.021(2) 0.068(5) 0.009(4) 0.014(3) -0.003(2)
F475 0.055(4) 0.032(4) 0.055(4) 0.023(3) -0.008(3) -0.016(3)
F476 0.054(5) 0.013(2) 0.078(4) -0.004(2) 0.028(4) -0.003(3)
F511 0.048(2) 0.042(2) 0.078(3) -0.0343(19) 0.0118(19) -0.0037(17)
F512 0.0404(19) 0.043(2) 0.059(2) -0.0144(17) 0.0099(16) 0.0207(16)
F513 0.067(2) 0.048(2) 0.0350(19) -0.0145(16) 0.0111(17) 0.0166(18)
F621 0.0400(19) 0.044(2) 0.047(2) 0.0091(16) -0.0125(15) 0.0006(15)
F622 0.0352(18) 0.048(2) 0.045(2) -0.0167(16) -0.0048(15) -0.0032(15)
F623 0.0171(15) 0.052(2) 0.054(2) -0.0047(16) 0.0011(14) -0.0094(14)
N 0.0108(15) 0.017(2) 0.0259(17) 0.0004(15) 0.0054(13) 0.0023(14)
Sc1 0.0175(4) 0.0194(5) 0.0253(5) -0.0020(4) 0.0039(4) 0.0048(4)
Sc2 0.0166(4) 0.0168(5) 0.0242(5) -0.0003(4) 0.0057(3) -0.0010(4)
Sc3 0.0131(4) 0.0211(5) 0.0326(5) 0.0004(4) 0.0056(4) 0.0019(4)

loop_
_atom_type_symbol
_atom_type_description
_atom_type_scat_dispersion_real
_atom_type_scat_dispersion_imag
_atom_type_scat_source
C C -0.0020 0.0005 'International Tables Vol C Tables 4.2.6.8 and 6.1.1.4'
N N -0.0030 0.0010 'International Tables Vol C Tables 4.2.6.8 and 6.1.1.4'
F F -0.0050 0.0031 'International Tables Vol C Tables 4.2.6.8 and 6.1.1.4'
Sc Sc 0.0862 0.1290 'International Tables Vol C Tables 4.2.6.8 and 6.1.1.4'
H H 0.0000 0.0000 'International Tables Vol C Tables 4.2.6.8 and 6.1.1.4'

loop_
_geom_angle_atom_site_label_1
_geom_angle_atom_site_label_2
_geom_angle_atom_site_label_3
_geom_angle
_geom_angle_site_symmetry_1
_geom_angle_site_symmetry_3
C5 C1 C9 110.0(4) . .
C5 C1 C2 99.8(4) . .
C9 C1 C2 111.0(4) . .
C5 C1 C011 113.5(4) . .
C9 C1 C011 107.7(4) . .
C2 C1 C011 114.6(4) . .
C12 C2 C3 126.6(4) . .
C12 C2 C1 123.6(4) . .
C3 C2 C1 109.4(4) . .
C12 C2 Sc1 59.1(2) . .
C3 C2 Sc1 100.8(3) . .
C1 C2 Sc1 107.9(3) . .
C15 C3 C2 109.2(4) . .
C15 C3 C4 108.9(4) . .
C2 C3 C4 99.6(4) . .
C15 C3 C031 109.0(4) . .
C2 C3 C031 114.0(4) . .
C4 C3 C031 115.7(4) . .
C18 C4 C5 121.0(4) . .
C18 C4 C3 124.4(4) . .
C5 C4 C3 110.5(4) . .
C6 C5 C4 121.1(4) . .
C6 C5 C1 122.9(4) . .
C4 C5 C1 111.5(4) . .
C5 C6 C20 118.1(4) . .
C5 C6 C7 121.7(4) . .
C20 C6 C7 118.8(4) . .
C6 C7 C8 108.6(4) . .
C6 C7 C23 110.2(3) . .
C8 C7 C23 98.9(3) . .
C6 C7 C071 109.3(4) . .
C8 C7 C071 114.9(4) . .
C23 C7 C071 114.5(4) . .
C25 C8 C9 121.3(4) . .
C25 C8 C7 111.8(4) . .
C9 C8 C7 122.9(4) . .
C10 C9 C8 118.0(4) . .
C10 C9 C1 118.8(4) . .
C8 C9 C1 121.1(4) . .
C9 C10 C27 121.4(4) . .
C9 C10 C11 123.7(4) . .
C27 C10 C11 110.0(4) . .
F011 C011 F013 108.8(5) . .
F011 C011 F012 105.8(4) . .
F013 C011 F012 106.0(5) . .
F011 C011 C1 113.3(4) . .
F013 C011 C1 110.7(4) . .
F012 C011 C1 111.8(4) . .
C12 C11 C29 122.9(4) . .
C12 C11 C10 119.7(4) . .
C29 C11 C10 106.4(4) . .
C12 C11 Sc1 66.9(3) . .
C29 C11 Sc1 78.6(3) . .
C10 C11 Sc1 94.2(3) . .
C2 C12 C11 117.5(4) . .
C2 C12 C13 116.9(5) . .
C11 C12 C13 115.4(4) . .
C2 C12 Sc1 89.2(3) . .
C11 C12 Sc1 78.5(3) . .
C13 C12 Sc1 70.3(3) . .
C12 C13 C14 117.4(4) . .
C12 C13 C31 121.0(5) . .
C14 C13 C31 105.8(4) . .
C12 C13 Sc1 72.9(3) . .
C14 C13 Sc1 81.7(3) . .
C31 C13 Sc1 75.8(3) . .
C33 C14 C15 119.4(5) . .
C33 C14 C13 108.6(4) . .
C15 C14 C13 125.6(4) . .
C33 C14 Sc1 86.9(3) . .
C15 C14 Sc1 94.0(3) . .
C13 C14 Sc1 63.5(3) . .
C16 C15 C14 119.5(4) . .
C16 C15 C3 120.8(4) . .
C14 C15 C3 117.4(5) . .
C15 C16 C35 120.0(4) . .
C15 C16 C17 124.8(4) . .
C35 C16 C17 109.6(4) . .
C16 C17 C18 109.9(4) . .
C16 C17 C37 101.0(4) . .
C18 C17 C37 110.1(4) . .
C16 C17 C171 111.7(4) . .
C18 C17 C171 112.3(4) . .
C37 C17 C171 111.2(4) . .
C19 C18 C4 117.7(4) . .
C19 C18 C17 119.3(4) . .
C4 C18 C17 120.1(4) . .
C18 C19 C20 121.3(4) . .
C18 C19 C39 125.9(4) . .
C20 C19 C39 108.8(4) . .
C6 C20 C19 120.7(4) . .
C6 C20 C21 122.9(4) . .
C19 C20 C21 110.9(4) . .
C40 C21 C22 122.6(4) . .
C40 C21 C20 105.9(4) . .
C22 C21 C20 120.2(4) . .
C40 C21 Sc2 79.0(3) . .
C22 C21 Sc2 66.9(2) . .
C20 C21 Sc2 93.4(3) . .
C23 C22 C43 117.7(4) . .
C23 C22 C21 116.3(4) . .
C43 C22 C21 115.2(4) . .
C23 C22 Sc2 89.0(3) . .
C43 C22 Sc2 70.6(3) . .
C21 C22 Sc2 77.4(3) . .
C22 C23 C24 125.0(4) . .
C22 C23 C7 124.8(4) . .
C24 C23 C7 109.8(4) . .
C22 C23 Sc2 59.1(2) . .
C24 C23 Sc2 100.4(3) . .
C7 C23 Sc2 107.6(3) . .
C45 C24 C25 108.4(4) . .
C45 C24 C23 109.8(4) . .
C25 C24 C23 99.8(4) . .
C45 C24 C241 107.8(4) . .
C25 C24 C241 117.6(4) . .
C23 C24 C241 113.1(4) . .
C8 C25 C26 120.4(4) . .
C8 C25 C24 110.8(4) . .
C26 C25 C24 124.1(4) . .
C27 C26 C25 117.9(4) . .
C27 C26 C47 118.5(4) . .
C25 C26 C47 120.6(4) . .
C26 C27 C10 120.9(4) . .
C26 C27 C28 126.9(4) . .
C10 C27 C28 109.2(4) . .
C27 C28 C49 110.0(4) . .
C27 C28 C29 100.6(4) . .
C49 C28 C29 110.0(4) . .
C27 C28 C281 111.1(4) . .
C49 C28 C281 113.1(4) . .
C29 C28 C281 111.3(4) . .
C30 C29 C11 122.4(5) . .
C30 C29 C28 125.0(4) . .
C11 C29 C28 109.3(4) . .
C30 C29 Sc1 73.0(3) . .
C11 C29 Sc1 68.6(3) . .
C28 C29 Sc1 113.8(3) . .
C29 C30 C31 117.1(4) . .
C29 C30 C51 120.8(5) . .
C31 C30 C51 120.2(4) . .
C29 C30 Sc1 75.8(3) . .
C31 C30 Sc1 66.5(3) . .
C51 C30 Sc1 114.6(3) . .
F035 C031 F036 114.4(7) . .
F035 C031 F033 130.1(6) . .
F036 C031 F033 51.7(5) . .
F035 C031 F031 41.1(4) . .
F036 C031 F031 135.3(6) . .
F033 C031 F031 109.4(5) . .
F035 C031 F034 105.3(7) . .
F036 C031 F034 104.4(7) . .
F033 C031 F034 53.2(5) . .
F031 C031 F034 66.1(5) . .
F035 C031 F032 64.9(6) . .
F036 C031 F032 55.8(5) . .
F033 C031 F032 103.1(5) . .
F031 C031 F032 103.6(5) . .
F034 C031 F032 142.0(6) . .
F035 C031 C3 114.5(5) . .
F036 C031 C3 109.9(5) . .
F033 C031 C3 115.1(4) . .
F031 C031 C3 114.6(4) . .
F034 C031 C3 107.5(5) . .
F032 C031 C3 109.8(4) . .
C32 C31 C30 118.8(4) . .
C32 C31 C13 108.7(4) . .
C30 C31 C13 121.0(4) . .
C32 C31 Sc1 89.1(3) . .
C30 C31 Sc1 79.7(3) . .
C13 C31 Sc1 67.7(3) . .
C33 C32 C31 108.0(4) . .
C33 C32 C53 120.8(5) . .
C31 C32 C53 122.7(5) . .
C33 C32 Sc1 77.8(3) . .
C31 C32 Sc1 59.7(2) . .
C53 C32 Sc1 101.9(3) . .
C34 C33 C32 123.3(4) . .
C34 C33 C14 121.7(4) . .
C32 C33 C14 108.7(4) . .
C34 C33 Sc1 107.7(3) . .
C32 C33 Sc1 72.7(3) . .
C14 C33 Sc1 62.8(3) . .
C35 C34 C33 117.2(4) . .
C35 C34 C55 118.7(5) . .
C33 C34 C55 116.3(4) . .
C34 C35 C36 121.2(4) . .
C34 C35 C16 122.0(5) . .
C36 C35 C16 108.7(4) . .
C57 C36 C35 120.2(4) . .
C57 C36 C37 121.5(5) . .
C35 C36 C37 109.3(4) . .
C38 C37 C36 120.1(4) . .
C38 C37 C17 125.7(4) . .
C36 C37 C17 108.9(4) . .
C37 C38 C59 118.6(4) . .
C37 C38 C39 119.4(4) . .
C59 C38 C39 118.6(4) . .
C40 C39 C38 112.3(4) . .
C40 C39 C391 107.6(4) . .
C38 C39 C391 111.8(4) . .
C40 C39 C19 100.8(4) . .
C38 C39 C19 109.8(4) . .
C391 C39 C19 114.1(4) . .
C41 C40 C21 122.8(4) . .
C41 C40 C39 123.1(4) . .
C21 C40 C39 110.1(4) . .
C41 C40 Sc2 73.8(3) . .
C21 C40 Sc2 67.9(3) . .
C39 C40 Sc2 112.1(3) . .
C40 C41 C42 116.1(4) . .
C40 C41 C60 119.0(4) . .
C42 C41 C60 117.2(4) . .
C40 C41 Sc2 74.5(3) . .
C42 C41 Sc2 66.0(2) . .
C60 C41 Sc2 102.6(3) . .
C63 C42 C41 118.2(4) . .
C63 C42 C43 108.8(4) . .
C41 C42 C43 121.8(4) . .
C63 C42 Sc2 89.8(3) . .
C41 C42 Sc2 80.0(3) . .
C43 C42 Sc2 67.4(2) . .
C44 C43 C22 117.1(4) . .
C44 C43 C42 105.8(4) . .
C22 C43 C42 121.2(4) . .
C44 C43 Sc2 82.2(3) . .
C22 C43 Sc2 72.4(3) . .
C42 C43 Sc2 75.9(3) . .
C45 C44 C43 126.5(4) . .
C45 C44 C64 118.8(4) . .
C43 C44 C64 108.4(4) . .
C45 C44 Sc2 93.8(3) . .
C43 C44 Sc2 63.5(3) . .
C64 C44 Sc2 87.5(3) . .
C46 C45 C44 119.6(4) . .
C46 C45 C24 121.8(4) . .
C44 C45 C24 116.7(4) . .
C45 C46 C66 120.5(4) . .
C45 C46 C47 124.8(4) . .
C66 C46 C47 108.7(4) . .
C26 C47 C46 109.2(4) . .
C26 C47 C48 109.9(4) . .
C46 C47 C48 101.2(4) . .
C26 C47 C471 112.4(4) . .
C46 C47 C471 113.3(4) . .
C48 C47 C471 110.3(4) . .
C49 C48 C67 121.0(4) . .
C49 C48 C47 126.3(4) . .
C67 C48 C47 108.6(4) . .
C48 C49 C50 119.0(4) . .
C48 C49 C28 118.0(4) . .
C50 C49 C28 119.6(4) . .
C49 C50 C69 120.0(5) . .
C49 C50 C51 125.7(4) . .
C69 C50 C51 108.7(4) . .
C50 C51 C30 109.7(4) . .
C50 C51 C511 114.8(4) . .
C30 C51 C511 111.3(4) . .
C50 C51 C52 101.4(4) . .
C30 C51 C52 110.7(4) . .
C511 C51 C52 108.5(4) . .
C70 C52 C53 121.2(5) . .
C70 C52 C51 109.2(4) . .
C53 C52 C51 122.9(4) . .
C52 C53 C54 117.4(5) . .
C52 C53 C32 118.9(5) . .
C54 C53 C32 116.2(4) . .
C53 C54 C72 121.7(4) . .
C53 C54 C55 122.4(4) . .
C72 C54 C55 107.3(4) . .
C56 C55 C34 120.4(4) . .
C56 C55 C54 109.0(4) . .
C34 C55 C54 120.8(5) . .
C55 C56 C57 120.8(4) . .
C55 C56 C73 108.5(4) . .
C57 C56 C73 121.3(5) . .
C58 C57 C36 117.1(4) . .
C58 C57 C56 117.7(4) . .
C36 C57 C56 118.3(5) . .
C57 C58 C59 121.8(4) . .
C57 C58 C75 121.6(4) . .
C59 C58 C75 108.0(4) . .
C58 C59 C38 120.7(5) . .
C58 C59 C60 108.5(4) . .
C38 C59 C60 123.5(4) . .
C61 C60 C59 107.7(4) . .
C61 C60 C41 122.7(5) . .
C59 C60 C41 119.5(4) . .
C60 C61 C75 109.4(4) . .
C60 C61 C62 124.0(4) . .
C75 C61 C62 122.2(4) . .
C61 C62 C621 112.1(4) . .
C61 C62 C77 106.3(4) . .
C621 C62 C77 112.0(4) . .
C61 C62 C63 106.1(4) . .
C621 C62 C63 111.9(4) . .
C77 C62 C63 108.2(4) . .
C64 C63 C42 108.7(4) . .
C64 C63 C62 122.9(4) . .
C42 C63 C62 126.5(4) . .
C64 C63 Sc2 78.6(3) . .
C42 C63 Sc2 59.4(2) . .
C62 C63 Sc2 115.4(3) . .
C63 C64 C65 124.4(4) . .
C63 C64 C44 108.1(4) . .
C65 C64 C44 121.0(4) . .
C63 C64 Sc2 72.4(3) . .
C65 C64 Sc2 108.2(3) . .
C44 C64 Sc2 61.8(2) . .
C66 C65 C64 117.7(4) . .
C66 C65 C78 118.8(5) . .
C64 C65 C78 114.8(4) . .
C65 C66 C46 122.1(4) . .
C65 C66 C67 119.7(4) . .
C46 C66 C67 109.5(4) . .
C68 C67 C48 120.5(5) . .
C68 C67 C66 122.3(4) . .
C48 C67 C66 109.3(4) . .
C69 C68 C67 118.3(4) . .
C69 C68 C79 117.5(4) . .
C67 C68 C79 117.8(4) . .
C68 C69 C50 121.1(4) . .
C68 C69 C70 120.1(4) . .
C50 C69 C70 109.5(4) . .
C52 C70 C71 122.8(5) . .
C52 C70 C69 109.1(4) . .
C71 C70 C69 121.5(5) . .
F073 C071 F072 107.5(4) . .
F073 C071 F071 107.0(4) . .
F072 C071 F071 106.5(4) . .
F073 C071 C7 113.3(4) . .
F072 C071 C7 111.2(4) . .
F071 C071 C7 111.0(4) . .
C72 C71 C80 117.6(4) . .
C72 C71 C70 115.8(4) . .
C80 C71 C70 118.6(4) . .
C72 C71 Sc3 76.7(3) . .
C80 C71 Sc3 66.9(2) . .
C70 C71 Sc3 99.1(3) . .
C71 C72 C54 120.6(4) . .
C71 C72 C73 122.3(5) . .
C54 C72 C73 108.2(4) . .
C71 C72 Sc3 70.2(3) . .
C54 C72 Sc3 102.1(3) . .
C73 C72 Sc3 71.4(3) . .
C74 C73 C56 121.6(4) . .
C74 C73 C72 121.4(4) . .
C56 C73 C72 107.0(4) . .
C74 C73 Sc3 67.4(3) . .
C56 C73 Sc3 99.1(3) . .
C72 C73 Sc3 74.9(3) . .
C75 C74 C73 115.5(4) . .
C75 C74 C76 115.4(4) . .
C73 C74 C76 117.1(4) . .
C75 C74 Sc3 89.7(3) . .
C73 C74 Sc3 77.8(3) . .
C76 C74 Sc3 68.2(2) . .
C61 C75 C74 125.8(5) . .
C61 C75 C58 106.4(4) . .
C74 C75 C58 122.2(5) . .
C61 C75 Sc3 93.0(3) . .
C74 C75 Sc3 58.6(2) . .
C58 C75 Sc3 99.7(3) . .
C77 C76 C80 106.9(4) . .
C77 C76 C74 117.5(4) . .
C80 C76 C74 119.6(4) . .
C77 C76 Sc3 83.1(3) . .
C80 C76 Sc3 72.7(2) . .
C74 C76 Sc3 74.4(3) . .
C78 C77 C76 108.4(4) . .
C78 C77 C62 122.3(4) . .
C76 C77 C62 127.3(4) . .
C78 C77 Sc3 83.3(3) . .
C76 C77 Sc3 62.5(2) . .
C62 C77 Sc3 107.8(3) . .
C79 C78 C77 109.1(4) . .
C79 C78 C65 121.5(4) . .
C77 C78 C65 123.7(4) . .
C79 C78 Sc3 69.4(3) . .
C77 C78 Sc3 65.7(3) . .
C65 C78 Sc3 109.4(3) . .
C78 C79 C80 108.7(4) . .
C78 C79 C68 119.7(4) . .
C80 C79 C68 124.1(5) . .
C78 C79 Sc3 80.2(3) . .
C80 C79 Sc3 61.2(2) . .
C68 C79 Sc3 100.1(3) . .
C79 C80 C71 117.3(4) . .
C79 C80 C76 106.8(4) . .
C71 C80 C76 121.7(4) . .
C79 C80 Sc3 85.5(3) . .
C71 C80 Sc3 77.7(3) . .
C76 C80 Sc3 69.5(2) . .
C105 C100 C101 116.8(6) . .
C105 C100 C106 122.2(7) . .
C101 C100 C106 121.1(7) . .
C102 C101 C100 120.3(7) . .
C102 C101 H101 119.8 . .
C100 C101 H101 119.8 . .
C103 C102 C101 123.5(7) . .
C103 C102 H102 118.2 . .
C101 C102 H102 118.2 . .
C102 C103 C104 116.1(7) . .
C102 C103 C107 123.1(8) . .
C104 C103 C107 120.8(8) . .
C103 C104 C105 122.5(7) . .
C103 C104 H104 118.8 . .
C105 C104 H104 118.8 . .
C100 C105 C104 120.8(7) . .
C100 C105 H105 119.6 . .
C104 C105 H105 119.6 . .
C100 C106 H10D 109.5 . .
C100 C106 H10E 109.5 . .
H10D C106 H10E 109.5 . .
C100 C106 H10F 109.5 . .
H10D C106 H10F 109.5 . .
H10E C106 H10F 109.5 . .
C103 C107 H10A 109.5 . .
C103 C107 H10B 109.5 . .
H10A C107 H10B 109.5 . .
C103 C107 H10C 109.5 . .
H10A C107 H10C 109.5 . .
H10B C107 H10C 109.5 . .
F175 C171 F171 127.6(7) . .
F175 C171 F173 54.8(6) . .
F171 C171 F173 115.7(7) . .
F175 C171 F174 113.6(8) . .
F171 C171 F174 30.3(5) . .
F173 C171 F174 134.3(8) . .
F175 C171 F172 48.3(5) . .
F171 C171 F172 105.4(5) . .
F173 C171 F172 102.8(6) . .
F174 C171 F172 77.3(6) . .
F175 C171 F176 104.0(7) . .
F171 C171 F176 70.4(6) . .
F173 C171 F176 53.2(5) . .
F174 C171 F176 99.6(7) . .
F172 C171 F176 143.2(6) . .
F175 C171 C17 116.8(5) . .
F171 C171 C17 113.8(6) . .
F173 C171 C17 112.1(4) . .
F174 C171 C17 111.7(7) . .
F172 C171 C17 105.6(4) . .
F176 C171 C17 109.3(5) . .
C201 C200 C202 117.7(8) . 3_767
C201 C200 C203 122.1(10) . .
C202 C200 C203 120.2(9) 3_767 .
C200 C201 C202 120.8(8) . .
C200 C201 H201 119.6 . .
C202 C201 H201 119.6 . .
C201 C202 C200 121.5(7) . 3_767
C201 C202 H202 119.2 . .
C200 C202 H202 119.2 3_767 .
C200 C203 H20A 109.5 . .
C200 C203 H20B 109.5 . .
H20A C203 H20B 109.5 . .
C200 C203 H20C 109.5 . .
H20A C203 H20C 109.5 . .
H20B C203 H20C 109.5 . .
F241 C241 F242 107.1(4) . .
F241 C241 F243 107.9(4) . .
F242 C241 F243 106.6(4) . .
F241 C241 C24 113.5(4) . .
F242 C241 C24 110.3(4) . .
F243 C241 C24 111.2(4) . .
F282 C281 F284 128.5(7) . .
F282 C281 F281 112.3(7) . .
F284 C281 F281 35.1(5) . .
F282 C281 F286 62.1(7) . .
F284 C281 F286 110.8(8) . .
F281 C281 F286 136.2(7) . .
F282 C281 F283 107.8(7) . .
F284 C281 F283 69.8(7) . .
F281 C281 F283 104.4(7) . .
F286 C281 F283 48.7(5) . .
F282 C281 F285 43.4(5) . .
F284 C281 F285 103.6(7) . .
F281 C281 F285 73.9(7) . .
F286 C281 F285 103.6(7) . .
F283 C281 F285 138.7(6) . .
F282 C281 C28 114.2(5) . .
F284 C281 C28 114.9(6) . .
F281 C281 C28 109.3(6) . .
F286 C281 C28 111.9(5) . .
F283 C281 C28 108.2(5) . .
F285 C281 C28 111.1(5) . .
F392 C391 F391 106.6(4) . .
F392 C391 F393 106.5(4) . .
F391 C391 F393 107.3(4) . .
F392 C391 C39 111.4(4) . .
F391 C391 C39 112.9(4) . .
F393 C391 C39 111.7(4) . .
F471 C471 F472 108.2(5) . .
F471 C471 F474 30.8(5) . .
F472 C471 F474 79.7(6) . .
F471 C471 F476 80.2(6) . .
F472 C471 F476 131.6(7) . .
F474 C471 F476 107.8(8) . .
F471 C471 F475 129.9(8) . .
F472 C471 F475 31.0(6) . .
F474 C471 F475 106.9(8) . .
F476 C471 F475 107.8(8) . .
F471 C471 F473 107.0(5) . .
F472 C471 F473 106.7(5) . .
F474 C471 F473 127.8(7) . .
F476 C471 F473 31.2(5) . .
F475 C471 F473 78.4(7) . .
F471 C471 C47 112.0(5) . .
F472 C471 C47 111.1(5) . .
F474 C471 C47 113.7(7) . .
F476 C471 C47 108.9(7) . .
F475 C471 C47 111.4(8) . .
F473 C471 C47 111.6(5) . .
F513 C511 F512 107.9(4) . .
F513 C511 F511 107.3(5) . .
F512 C511 F511 107.1(5) . .
F513 C511 C51 111.8(5) . .
F512 C511 C51 111.3(5) . .
F511 C511 C51 111.3(4) . .
F623 C621 F622 107.6(4) . .
F623 C621 F621 107.3(4) . .
F622 C621 F621 106.7(4) . .
F623 C621 C62 112.0(4) . .
F622 C621 C62 111.7(4) . .
F621 C621 C62 111.2(4) . .
Sc3 N Sc1 119.18(18) . .
Sc3 N Sc2 105.51(17) . .
Sc1 N Sc2 135.28(18) . .
N Sc1 C13 162.41(18) . .
N Sc1 C12 152.28(16) . .
C13 Sc1 C12 36.79(17) . .
N Sc1 C31 142.42(16) . .
C13 Sc1 C31 36.49(17) . .
C12 Sc1 C31 65.27(17) . .
N Sc1 C11 135.31(17) . .
C13 Sc1 C11 61.57(18) . .
C12 Sc1 C11 34.60(17) . .
C31 Sc1 C11 71.03(17) . .
N Sc1 C14 127.79(17) . .
C13 Sc1 C14 34.81(18) . .
C12 Sc1 C14 61.57(18) . .
C31 Sc1 C14 56.53(17) . .
C11 Sc1 C14 93.67(17) . .
N Sc1 C30 126.70(16) . .
C13 Sc1 C30 62.81(17) . .
C12 Sc1 C30 74.47(17) . .
C31 Sc1 C30 33.76(17) . .
C11 Sc1 C30 59.00(16) . .
C14 Sc1 C30 89.91(17) . .
N Sc1 C29 125.65(16) . .
C13 Sc1 C29 70.73(18) . .
C12 Sc1 C29 61.33(17) . .
C31 Sc1 C29 57.91(17) . .
C11 Sc1 C29 32.84(15) . .
C14 Sc1 C29 105.10(17) . .
C30 Sc1 C29 31.26(16) . .
N Sc1 C2 123.15(15) . .
C13 Sc1 C2 58.07(15) . .
C12 Sc1 C2 31.67(15) . .
C31 Sc1 C2 93.15(16) . .
C11 Sc1 C2 56.01(16) . .
C14 Sc1 C2 63.90(15) . .
C30 Sc1 C2 106.05(15) . .
C29 Sc1 C2 88.22(15) . .
N Sc1 C32 115.86(15) . .
C13 Sc1 C32 54.61(16) . .
C12 Sc1 C32 90.54(16) . .
C31 Sc1 C32 31.17(16) . .
C11 Sc1 C32 102.19(16) . .
C14 Sc1 C32 51.86(15) . .
C30 Sc1 C32 55.28(16) . .
C29 Sc1 C32 85.30(16) . .
C2 Sc1 C32 110.48(14) . .
N Sc1 C33 110.53(15) . .
C13 Sc1 C33 53.28(17) . .
C12 Sc1 C33 88.00(17) . .
C31 Sc1 C33 51.75(17) . .
C11 Sc1 C33 114.10(16) . .
C14 Sc1 C33 30.32(15) . .
C30 Sc1 C33 82.69(16) . .
C29 Sc1 C33 109.65(16) . .
C2 Sc1 C33 94.17(14) . .
C32 Sc1 C33 29.50(15) . .
N Sc1 Sc3 30.20(10) . .
C13 Sc1 Sc3 140.76(13) . .
C12 Sc1 Sc3 177.46(13) . .
C31 Sc1 Sc3 112.27(12) . .
C11 Sc1 Sc3 146.05(13) . .
C14 Sc1 Sc3 116.76(12) . .
C30 Sc1 Sc3 103.87(11) . .
C29 Sc1 Sc3 118.20(11) . .
C2 Sc1 Sc3 150.08(11) . .
C32 Sc1 Sc3 86.93(11) . .
C33 Sc1 Sc3 89.89(11) . .
N Sc2 C43 159.09(17) . .
N Sc2 C22 155.24(16) . .
C43 Sc2 C22 37.03(16) . .
N Sc2 C42 138.89(15) . .
C43 Sc2 C42 36.69(16) . .
C22 Sc2 C42 65.80(16) . .
N Sc2 C21 137.87(16) . .
C43 Sc2 C21 62.80(17) . .
C22 Sc2 C21 35.76(16) . .
C42 Sc2 C21 72.04(16) . .
N Sc2 C44 125.35(16) . .
C43 Sc2 C44 34.39(16) . .
C22 Sc2 C44 61.30(16) . .
C42 Sc2 C44 56.33(16) . .
C21 Sc2 C44 94.52(16) . .
N Sc2 C41 125.06(15) . .
C43 Sc2 C41 63.44(16) . .
C22 Sc2 C41 75.58(16) . .
C42 Sc2 C41 33.96(16) . .
C21 Sc2 C41 59.87(15) . .
C44 Sc2 C41 89.95(16) . .
N Sc2 C40 126.41(15) . .
C43 Sc2 C40 71.75(16) . .
C22 Sc2 C40 62.51(15) . .
C42 Sc2 C40 58.54(16) . .
C21 Sc2 C40 33.18(14) . .
C44 Sc2 C40 105.66(16) . .
C41 Sc2 C40 31.76(15) . .
N Sc2 C23 124.91(15) . .
C43 Sc2 C23 58.73(15) . .
C22 Sc2 C23 31.89(15) . .
C42 Sc2 C23 94.01(15) . .
C21 Sc2 C23 56.78(15) . .
C44 Sc2 C23 64.27(14) . .
C41 Sc2 C23 107.36(15) . .
C40 Sc2 C23 89.29(14) . .
N Sc2 C63 112.18(14) . .
C43 Sc2 C63 54.42(15) . .
C22 Sc2 C63 90.60(15) . .
C42 Sc2 C63 30.76(15) . .
C21 Sc2 C63 102.79(15) . .
C44 Sc2 C63 51.78(15) . .
C41 Sc2 C63 54.87(15) . .
C40 Sc2 C63 85.39(15) . .
C23 Sc2 C63 111.00(14) . .
N Sc2 C64 106.97(14) . .
C43 Sc2 C64 53.05(15) . .
C22 Sc2 C64 88.08(15) . .
C42 Sc2 C64 51.08(16) . .
C21 Sc2 C64 114.94(15) . .
C44 Sc2 C64 30.73(14) . .
C41 Sc2 C64 81.97(15) . .
C40 Sc2 C64 109.63(15) . .
C23 Sc2 C64 94.95(14) . .
C63 Sc2 C64 28.96(14) . .
N Sc2 Sc3 36.88(10) . .
C43 Sc2 Sc3 129.18(12) . .
C22 Sc2 Sc3 166.20(12) . .
C42 Sc2 Sc3 102.23(12) . .
C21 Sc2 Sc3 149.93(12) . .
C44 Sc2 Sc3 106.83(11) . .
C41 Sc2 Sc3 98.44(11) . .
C40 Sc2 Sc3 118.26(10) . .
C23 Sc2 Sc3 152.35(11) . .
C63 Sc2 Sc3 75.93(10) . .
C64 Sc2 Sc3 78.70(10) . .
N Sc3 C76 158.49(17) . .
N Sc3 C80 148.67(17) . .
C76 Sc3 C80 37.80(18) . .
N Sc3 C74 144.34(16) . .
C76 Sc3 C74 37.43(17) . .
C80 Sc3 C74 66.76(17) . .
N Sc3 C71 132.41(16) . .
C76 Sc3 C71 65.67(17) . .
C80 Sc3 C71 35.35(17) . .
C74 Sc3 C71 76.67(16) . .
N Sc3 C73 132.02(16) . .
C76 Sc3 C73 63.37(17) . .
C80 Sc3 C73 73.67(16) . .
C74 Sc3 C73 34.75(17) . .
C71 Sc3 C73 61.56(16) . .
N Sc3 C72 127.58(16) . .
C76 Sc3 C72 73.83(17) . .
C80 Sc3 C72 60.85(17) . .
C74 Sc3 C72 62.50(17) . .
C71 Sc3 C72 33.17(16) . .
C73 Sc3 C72 33.79(16) . .
N Sc3 C77 124.33(16) . .
C76 Sc3 C77 34.46(16) . .
C80 Sc3 C77 57.86(17) . .
C74 Sc3 C77 61.52(17) . .
C71 Sc3 C77 92.77(16) . .
C73 Sc3 C77 94.46(16) . .
C72 Sc3 C77 108.06(16) . .
N Sc3 C79 118.38(15) . .
C76 Sc3 C79 56.91(16) . .
C80 Sc3 C79 33.32(15) . .
C74 Sc3 C79 93.56(16) . .
C71 Sc3 C79 58.23(16) . .
C73 Sc3 C79 106.96(15) . .
C72 Sc3 C79 90.17(15) . .
C77 Sc3 C79 53.41(16) . .
N Sc3 C75 114.57(15) . .
C76 Sc3 C75 58.18(16) . .
C80 Sc3 C75 94.50(16) . .
C74 Sc3 C75 31.70(15) . .
C71 Sc3 C75 108.25(15) . .
C73 Sc3 C75 55.48(16) . .
C72 Sc3 C75 88.80(15) . .
C77 Sc3 C75 63.14(16) . .
C79 Sc3 C75 112.41(15) . .
N Sc3 C78 109.98(15) . .
C76 Sc3 C78 54.19(16) . .
C80 Sc3 C78 53.76(16) . .
C74 Sc3 C78 89.24(16) . .
C71 Sc3 C78 86.17(15) . .
C73 Sc3 C78 117.17(15) . .
C72 Sc3 C78 114.58(15) . .
C77 Sc3 C78 30.96(15) . .
C79 Sc3 C78 30.37(15) . .
C75 Sc3 C78 93.90(15) . .
N Sc3 Sc2 37.61(11) . .
C76 Sc3 Sc2 121.16(13) . .
C80 Sc3 Sc2 138.16(13) . .
C74 Sc3 Sc2 120.94(13) . .
C71 Sc3 Sc2 159.83(12) . .
C73 Sc3 Sc2 138.46(12) . .
C72 Sc3 Sc2 160.96(11) . .
C77 Sc3 Sc2 88.32(11) . .
C79 Sc3 Sc2 107.74(11) . .
C75 Sc3 Sc2 90.19(10) . .
C78 Sc3 Sc2 84.46(10) . .

loop_
_geom_bond_atom_site_label_1
_geom_bond_atom_site_label_2
_geom_bond_distance
_geom_bond_site_symmetry_2
C1 C5 1.520(6) .
C1 C9 1.523(7) .
C1 C2 1.546(6) .
C1 C011 1.554(6) .
C2 C12 1.413(7) .
C2 C3 1.529(7) .
C2 Sc1 2.692(5) .
C3 C15 1.524(6) .
C3 C4 1.547(7) .
C3 C031 1.551(7) .
C4 C18 1.395(7) .
C4 C5 1.412(6) .
C5 C6 1.383(6) .
C6 C20 1.397(6) .
C6 C7 1.532(6) .
C7 C8 1.536(6) .
C7 C23 1.537(6) .
C7 C071 1.556(6) .
C8 C25 1.398(6) .
C8 C9 1.399(7) .
C9 C10 1.388(6) .
C10 C27 1.412(7) .
C10 C11 1.472(7) .
C011 F011 1.303(6) .
C011 F013 1.308(6) .
C011 F012 1.319(6) .
C11 C12 1.426(7) .
C11 C29 1.433(7) .
C11 Sc1 2.460(5) .
C12 C13 1.448(7) .
C12 Sc1 2.310(5) .
C13 C14 1.452(7) .
C13 C31 1.462(7) .
C13 Sc1 2.275(5) .
C14 C33 1.428(7) .
C14 C15 1.435(7) .
C14 Sc1 2.516(5) .
C15 C16 1.381(7) .
C16 C35 1.447(6) .
C16 C17 1.529(7) .
C17 C18 1.532(6) .
C17 C37 1.545(7) .
C17 C171 1.552(7) .
C18 C19 1.389(7) .
C19 C20 1.408(6) .
C19 C39 1.537(7) .
C20 C21 1.465(6) .
C21 C40 1.435(6) .
C21 C22 1.454(7) .
C21 Sc2 2.428(5) .
C22 C23 1.408(6) .
C22 C43 1.446(6) .
C22 Sc2 2.288(4) .
C23 C24 1.534(6) .
C23 Sc2 2.666(4) .
C24 C45 1.517(6) .
C24 C25 1.532(7) .
C24 C241 1.536(7) .
C25 C26 1.427(6) .
C26 C27 1.385(7) .
C26 C47 1.521(6) .
C27 C28 1.531(7) .
C28 C49 1.537(7) .
C28 C29 1.543(7) .
C28 C281 1.556(7) .
C29 C30 1.387(7) .
C29 Sc1 2.591(5) .
C30 C31 1.444(7) .
C30 C51 1.534(7) .
C30 Sc1 2.556(5) .
C031 F035 1.276(8) .
C031 F036 1.298(8) .
C031 F033 1.310(6) .
C031 F031 1.310(6) .
C031 F034 1.412(8) .
C031 F032 1.418(7) .
C31 C32 1.428(7) .
C31 Sc1 2.383(5) .
C32 C33 1.423(7) .
C32 C53 1.443(7) .
C32 Sc1 2.759(5) .
C33 C34 1.422(7) .
C33 Sc1 2.825(5) .
C34 C35 1.400(7) .
C34 C55 1.432(7) .
C35 C36 1.431(7) .
C36 C57 1.417(7) .
C36 C37 1.443(7) .
C37 C38 1.386(7) .
C38 C59 1.422(7) .
C38 C39 1.535(6) .
C39 C40 1.533(7) .
C39 C391 1.535(7) .
C40 C41 1.406(7) .
C40 Sc2 2.573(5) .
C41 C42 1.455(7) .
C41 C60 1.457(6) .
C41 Sc2 2.564(5) .
C42 C63 1.414(7) .
C42 C43 1.466(6) .
C42 Sc2 2.379(5) .
C43 C44 1.429(7) .
C43 Sc2 2.264(5) .
C44 C45 1.426(7) .
C44 C64 1.454(6) .
C44 Sc2 2.507(5) .
C45 C46 1.383(7) .
C46 C66 1.425(6) .
C46 C47 1.532(7) .
C47 C48 1.557(7) .
C47 C471 1.564(7) .
C48 C49 1.389(7) .
C48 C67 1.411(7) .
C49 C50 1.409(7) .
C50 C69 1.412(7) .
C50 C51 1.527(7) .
C51 C511 1.536(7) .
C51 C52 1.555(7) .
C52 C70 1.390(7) .
C52 C53 1.398(7) .
C53 C54 1.425(7) .
C54 C72 1.436(7) .
C54 C55 1.447(7) .
C55 C56 1.411(7) .
C56 C57 1.431(7) .
C56 C73 1.449(7) .
C57 C58 1.401(7) .
C58 C59 1.416(7) .
C58 C75 1.446(7) .
C59 C60 1.431(7) .
C60 C61 1.404(7) .
C61 C75 1.435(7) .
C61 C62 1.522(7) .
C62 C621 1.524(7) .
C62 C77 1.532(7) .
C62 C63 1.540(6) .
C63 C64 1.404(7) .
C63 Sc2 2.764(5) .
C64 C65 1.417(7) .
C64 Sc2 2.842(5) .
C65 C66 1.396(7) .
C65 C78 1.450(7) .
C66 C67 1.446(7) .
C67 C68 1.409(7) .
C68 C69 1.401(7) .
C68 C79 1.453(7) .
C69 C70 1.459(7) .
C70 C71 1.451(7) .
C071 F073 1.331(5) .
C071 F072 1.337(5) .
C071 F071 1.345(6) .
C71 C72 1.418(7) .
C71 C80 1.444(7) .
C71 Sc3 2.439(4) .
C72 C73 1.453(7) .
C72 Sc3 2.522(5) .
C73 C74 1.444(7) .
C73 Sc3 2.476(5) .
C74 C75 1.439(7) .
C74 C76 1.476(7) .
C74 Sc3 2.339(5) .
C75 Sc3 2.739(5) .
C76 C77 1.438(7) .
C76 C80 1.474(7) .
C76 Sc3 2.254(5) .
C77 C78 1.424(7) .
C77 Sc3 2.523(5) .
C78 C79 1.411(7) .
C78 Sc3 2.749(5) .
C79 C80 1.440(7) .
C79 Sc3 2.612(5) .
C80 Sc3 2.296(4) .
C100 C105 1.371(10) .
C100 C101 1.380(10) .
C100 C106 1.507(9) .
C101 C102 1.380(10) .
C101 H101 0.9500 .
C102 C103 1.347(10) .
C102 H102 0.9500 .
C103 C104 1.352(10) .
C103 C107 1.511(10) .
C104 C105 1.394(10) .
C104 H104 0.9500 .
C105 H105 0.9500 .
C106 H10D 0.9800 .
C106 H10E 0.9800 .
C106 H10F 0.9800 .
C107 H10A 0.9800 .
C107 H10B 0.9800 .
C107 H10C 0.9800 .
C171 F175 1.269(8) .
C171 F171 1.289(8) .
C171 F173 1.301(7) .
C171 F174 1.335(10) .
C171 F172 1.407(7) .
C171 F176 1.436(8) .
C200 C201 1.379(11) .
C200 C202 1.396(12) 3_767
C200 C203 1.484(12) .
C201 C202 1.391(12) .
C201 H201 0.9500 .
C202 C200 1.396(12) 3_767
C202 H202 0.9500 .
C203 H20A 0.9800 .
C203 H20B 0.9800 .
C203 H20C 0.9800 .
C241 F241 1.326(6) .
C241 F242 1.337(6) .
C241 F243 1.343(6) .
C281 F282 1.274(7) .
C281 F284 1.297(9) .
C281 F281 1.306(9) .
C281 F286 1.314(8) .
C281 F283 1.367(7) .
C281 F285 1.377(8) .
C391 F392 1.331(6) .
C391 F391 1.333(6) .
C391 F393 1.339(5) .
C471 F471 1.318(7) .
C471 F472 1.334(7) .
C471 F474 1.334(10) .
C471 F476 1.335(10) .
C471 F475 1.336(10) .
C471 F473 1.344(7) .
C511 F513 1.328(7) .
C511 F512 1.336(6) .
C511 F511 1.343(7) .
C621 F623 1.328(6) .
C621 F622 1.347(6) .
C621 F621 1.349(6) .
N Sc3 2.005(4) .
N Sc1 2.031(4) .
N Sc2 2.039(4) .
Sc1 Sc3 3.4807(13) .
Sc2 Sc3 3.2192(12) .
